data_7106293
loop_
_publ_author_name
'Shi-Kai Xiang'
'Bo Zhang'
'Li-He Zhang'
'Yuxin Cui'
'Ning Jiao'

_publ_section_title
;
 The Versitale Roles Performance of Ammonium Salt Catalysts in
 Enantioselective Reduction and Alkylation of a,b-Unsaturated Aldehydes:
 Iminium Catalysis, Enamine Catalysis and Acid Catalysis
;
_journal_name_full Chem.Commun.
_journal_page_first 5007
_journal_paper_doi 10.1039/c1cc10124b
_journal_volume 47
_journal_year 2011
_chemical_absolute_configuration ad
_chemical_formula_sum 'C30 H28 O4 S'
_chemical_formula_weight 484.58
_chemical_name_systematic
;
?
;
_space_group_IT_number 19
_symmetry_cell_setting orthorhombic
_symmetry_space_group_name_Hall 'P 2ac 2ab'
_symmetry_space_group_name_H-M 'P 21 21 21'
_atom_sites_solution_hydrogens geom
_atom_sites_solution_primary direct
_atom_sites_solution_secondary difmap
_audit_creation_method SHELXL-97
_cell_angle_alpha 90.00
_cell_angle_beta 90.00
_cell_angle_gamma 90.00
_cell_formula_units_Z 4
_cell_length_a 6.2731(2)
_cell_length_b 16.1518(6)
_cell_length_c 24.6855(9)
_cell_measurement_temperature 296(2)
_cell_volume 2501.18(15)
_computing_structure_refinement 'SHELXL-97 (Sheldrick, 1997)'
_computing_structure_solution 'SHELXS-97 (Sheldrick, 1990)'
_diffrn_ambient_temperature 296(2)
_diffrn_measured_fraction_theta_full 0.985
_diffrn_measured_fraction_theta_max 0.985
_diffrn_radiation_monochromator graphite
_diffrn_radiation_source 'fine-focus sealed tube'
_diffrn_radiation_type MoK\a
_diffrn_radiation_wavelength 0.71073
_diffrn_reflns_av_R_equivalents 0.0391
_diffrn_reflns_av_sigmaI/netI 0.0255
_diffrn_reflns_limit_h_max 7
_diffrn_reflns_limit_h_min -7
_diffrn_reflns_limit_k_max 19
_diffrn_reflns_limit_k_min -19
_diffrn_reflns_limit_l_max 29
_diffrn_reflns_limit_l_min -29
_diffrn_reflns_number 27819
_diffrn_reflns_theta_full 25.00
_diffrn_reflns_theta_max 25.00
_diffrn_reflns_theta_min 1.51
_exptl_absorpt_coefficient_mu 0.164
_exptl_absorpt_correction_T_max 0.9790
_exptl_absorpt_correction_T_min 0.9196
_exptl_absorpt_correction_type multi-scan
_exptl_crystal_colour colorless
_exptl_crystal_density_diffrn 1.287
_exptl_crystal_density_method 'not measured'
_exptl_crystal_description block
_exptl_crystal_F_000 1024
_exptl_crystal_size_max 0.52
_exptl_crystal_size_mid 0.14
_exptl_crystal_size_min 0.13
_refine_diff_density_max 0.209
_refine_diff_density_min -0.220
_refine_diff_density_rms 0.031
_refine_ls_abs_structure_details 'Flack H D (1983), Acta Cryst. A39, 876-881'
_refine_ls_abs_structure_Flack 0.02(9)
_refine_ls_extinction_method none
_refine_ls_goodness_of_fit_ref 1.192
_refine_ls_hydrogen_treatment constr
_refine_ls_matrix_type full
_refine_ls_number_parameters 316
_refine_ls_number_reflns 4329
_refine_ls_number_restraints 0
_refine_ls_restrained_S_all 1.192
_refine_ls_R_factor_all 0.0476
_refine_ls_R_factor_gt 0.0370
_refine_ls_shift/su_max 0.001
_refine_ls_shift/su_mean 0.000
_refine_ls_structure_factor_coef Fsqd
_refine_ls_weighting_details 'calc w=1/[\s^2^(Fo^2^)+(0.0148P)^2^+0.8903P] where P=(Fo^2^+2Fc^2^)/3'
_refine_ls_weighting_scheme calc
_refine_ls_wR_factor_gt 0.0803
_refine_ls_wR_factor_ref 0.0838
_reflns_number_gt 3703
_reflns_number_total 4329
_reflns_threshold_expression >2sigma(I)
_cod_data_source_file c1cc10124b.txt
_cod_data_source_block z
_cod_original_sg_symbol_H-M P2(1)2(1)2(1)
_cod_database_code 7106293

loop_
_symmetry_equiv_pos_as_xyz
'x, y, z'
'-x+1/2, -y, z+1/2'
'-x, y+1/2, -z+1/2'
'x+1/2, -y+1/2, -z'

loop_
_atom_site_label
_atom_site_type_symbol
_atom_site_fract_x
_atom_site_fract_y
_atom_site_fract_z
_atom_site_U_iso_or_equiv
_atom_site_adp_type
_atom_site_occupancy
_atom_site_symmetry_multiplicity
_atom_site_calc_flag
_atom_site_refinement_flags
_atom_site_disorder_assembly
_atom_site_disorder_group
S1 S 0.51566(12) 0.46443(5) 0.80759(3) 0.05665(19) Uani 1 1 d . . .
O1 O 0.7386(3) 0.44944(14) 0.81103(9) 0.0816(7) Uani 1 1 d . . .
O2 O 0.4389(4) 0.53554(12) 0.77959(7) 0.0746(6) Uani 1 1 d . . .
O3 O 0.4383(3) 0.46887(11) 0.86780(6) 0.0482(4) Uani 1 1 d . . .
O4 O -0.1724(3) 0.40321(11) 1.01704(7) 0.0516(5) Uani 1 1 d . . .
C1 C -0.0162(4) 0.43337(15) 1.05122(10) 0.0456(6) Uani 1 1 d . . .
C2 C -0.0738(5) 0.44479(17) 1.10459(11) 0.0589(8) Uani 1 1 d . . .
H2A H -0.2127 0.4342 1.1157 0.071 Uiso 1 1 calc R . .
C3 C 0.0755(6) 0.4719(2) 1.14117(12) 0.0708(9) Uani 1 1 d . . .
H3A H 0.0378 0.4804 1.1772 0.085 Uiso 1 1 calc R . .
C4 C 0.2799(6) 0.48653(19) 1.12446(12) 0.0695(9) Uani 1 1 d . . .
H4A H 0.3816 0.5042 1.1493 0.083 Uiso 1 1 calc R . .
C5 C 0.3363(5) 0.47516(17) 1.07089(10) 0.0563(7) Uani 1 1 d . . .
H5A H 0.4760 0.4852 1.0601 0.068 Uiso 1 1 calc R . .
C6 C 0.1879(4) 0.44906(14) 1.03285(10) 0.0428(6) Uani 1 1 d . . .
C7 C 0.2400(4) 0.43600(13) 0.97359(9) 0.0389(6) Uani 1 1 d . . .
H7A H 0.3893 0.4187 0.9708 0.047 Uiso 1 1 calc R . .
C8 C 0.1015(4) 0.36663(14) 0.95259(9) 0.0399(6) Uani 1 1 d . . .
C9 C -0.1006(4) 0.35568(14) 0.97375(10) 0.0429(6) Uani 1 1 d . . .
C10 C -0.2399(5) 0.29637(16) 0.95463(11) 0.0533(7) Uani 1 1 d . . .
H10A H -0.3750 0.2906 0.9697 0.064 Uiso 1 1 calc R . .
C11 C -0.1752(5) 0.24593(17) 0.91288(12) 0.0605(8) Uani 1 1 d . . .
H11A H -0.2687 0.2069 0.8987 0.073 Uiso 1 1 calc R . .
C12 C 0.0277(5) 0.25310(16) 0.89201(11) 0.0588(8) Uani 1 1 d . . .
H12A H 0.0727 0.2178 0.8645 0.071 Uiso 1 1 calc R . .
C13 C 0.1635(5) 0.31260(15) 0.91192(10) 0.0502(7) Uani 1 1 d . . .
H13A H 0.3004 0.3167 0.8977 0.060 Uiso 1 1 calc R . .
C14 C 0.0990(5) 0.70822(17) 0.94653(12) 0.0614(8) Uani 1 1 d . . .
H14A H 0.0061 0.6820 0.9704 0.074 Uiso 1 1 calc R . .
C15 C 0.0421(6) 0.7834(2) 0.92412(15) 0.0804(10) Uani 1 1 d . . .
H15A H -0.0895 0.8068 0.9323 0.096 Uiso 1 1 calc R . .
C16 C 0.1791(8) 0.8236(2) 0.88997(16) 0.0908(12) Uani 1 1 d . . .
H16A H 0.1423 0.8748 0.8755 0.109 Uiso 1 1 calc R . .
C17 C 0.3689(8) 0.7884(2) 0.87729(15) 0.0938(12) Uani 1 1 d . . .
H17A H 0.4622 0.8155 0.8540 0.113 Uiso 1 1 calc R . .
C18 C 0.4244(6) 0.71243(18) 0.89876(13) 0.0709(9) Uani 1 1 d . . .
H18A H 0.5539 0.6886 0.8891 0.085 Uiso 1 1 calc R . .
C19 C 0.2918(4) 0.67135(15) 0.93413(10) 0.0468(6) Uani 1 1 d . . .
C20 C 0.3514(4) 0.58964(15) 0.96067(10) 0.0439(6) Uani 1 1 d . . .
H20A H 0.3158 0.5961 0.9991 0.053 Uiso 1 1 calc R . .
C21 C 0.2109(4) 0.51720(13) 0.94006(9) 0.0387(6) Uani 1 1 d . . .
H21A H 0.0634 0.5347 0.9464 0.046 Uiso 1 1 calc R . .
C22 C 0.2276(4) 0.50321(15) 0.87960(10) 0.0431(6) Uani 1 1 d . . .
H22A H 0.1175 0.4651 0.8678 0.052 Uiso 1 1 calc R . .
H22B H 0.2085 0.5552 0.8605 0.052 Uiso 1 1 calc R . .
C23 C 0.3895(5) 0.37658(17) 0.78155(10) 0.0505(7) Uani 1 1 d . . .
C24 C 0.4882(5) 0.30047(18) 0.78407(12) 0.0612(7) Uani 1 1 d . . .
H24A H 0.6240 0.2956 0.7988 0.073 Uiso 1 1 calc R . .
C25 C 0.3836(6) 0.23157(19) 0.76451(13) 0.0719(9) Uani 1 1 d . . .
H25A H 0.4506 0.1802 0.7660 0.086 Uiso 1 1 calc R . .
C26 C 0.1818(6) 0.2373(2) 0.74281(13) 0.0685(9) Uani 1 1 d . . .
C27 C 0.0871(5) 0.3140(2) 0.74099(12) 0.0691(9) Uani 1 1 d . . .
H27A H -0.0492 0.3187 0.7265 0.083 Uiso 1 1 calc R . .
C28 C 0.1878(5) 0.38380(19) 0.75988(11) 0.0592(8) Uani 1 1 d . . .
H28A H 0.1209 0.4351 0.7581 0.071 Uiso 1 1 calc R . .
C29 C 0.0666(7) 0.1618(2) 0.72191(18) 0.1132(15) Uani 1 1 d . . .
H29A H -0.0721 0.1776 0.7091 0.170 Uiso 1 1 calc R . .
H29B H 0.0519 0.1221 0.7506 0.170 Uiso 1 1 calc R . .
H29C H 0.1466 0.1378 0.6927 0.170 Uiso 1 1 calc R . .
C30 C 0.5914(4) 0.57331(17) 0.95904(12) 0.0584(8) Uani 1 1 d . . .
H30A H 0.6661 0.6208 0.9726 0.088 Uiso 1 1 calc R . .
H30B H 0.6346 0.5628 0.9224 0.088 Uiso 1 1 calc R . .
H30C H 0.6242 0.5260 0.9811 0.088 Uiso 1 1 calc R . .

loop_
_atom_site_aniso_label
_atom_site_aniso_U_11
_atom_site_aniso_U_22
_atom_site_aniso_U_33
_atom_site_aniso_U_23
_atom_site_aniso_U_13
_atom_site_aniso_U_12
S1 0.0638(5) 0.0607(4) 0.0454(4) -0.0021(4) 0.0149(4) -0.0092(4)
O1 0.0527(13) 0.1025(17) 0.0895(16) -0.0236(14) 0.0244(12) -0.0145(12)
O2 0.1186(19) 0.0579(11) 0.0473(11) 0.0107(10) 0.0151(12) -0.0109(13)
O3 0.0484(10) 0.0558(10) 0.0403(9) 0.0013(9) 0.0025(8) 0.0028(9)
O4 0.0441(10) 0.0604(11) 0.0502(11) 0.0018(9) 0.0023(9) 0.0026(9)
C1 0.0527(16) 0.0442(14) 0.0398(14) 0.0060(11) -0.0008(14) 0.0059(12)
C2 0.0654(19) 0.0654(18) 0.0460(17) 0.0067(14) 0.0122(15) 0.0071(15)
C3 0.099(3) 0.075(2) 0.0380(16) -0.0020(15) 0.0057(17) 0.001(2)
C4 0.091(3) 0.075(2) 0.0429(18) -0.0019(15) -0.0102(17) -0.0110(19)
C5 0.0625(18) 0.0614(18) 0.0451(17) 0.0020(13) -0.0044(14) -0.0078(15)
C6 0.0511(15) 0.0389(13) 0.0383(14) 0.0046(11) -0.0021(12) 0.0005(12)
C7 0.0384(13) 0.0411(13) 0.0372(14) 0.0036(11) -0.0002(11) 0.0010(10)
C8 0.0484(15) 0.0384(13) 0.0330(13) 0.0066(10) -0.0028(12) -0.0007(11)
C9 0.0479(15) 0.0416(13) 0.0393(14) 0.0079(11) -0.0019(12) 0.0025(11)
C10 0.0515(17) 0.0497(15) 0.0588(18) 0.0123(14) -0.0062(14) -0.0088(14)
C11 0.075(2) 0.0478(16) 0.0592(19) 0.0061(15) -0.0159(18) -0.0187(16)
C12 0.084(2) 0.0419(14) 0.0506(16) -0.0029(12) -0.0023(17) -0.0037(16)
C13 0.0587(18) 0.0467(15) 0.0452(15) 0.0049(13) 0.0053(14) -0.0003(13)
C14 0.064(2) 0.0508(17) 0.070(2) -0.0087(15) 0.0080(16) 0.0007(15)
C15 0.085(3) 0.059(2) 0.096(3) -0.0190(19) -0.007(2) 0.0236(19)
C16 0.138(4) 0.0477(19) 0.086(3) 0.0061(18) -0.012(3) 0.017(2)
C17 0.122(3) 0.064(2) 0.095(3) 0.030(2) 0.016(3) 0.002(2)
C18 0.074(2) 0.0621(19) 0.077(2) 0.0165(17) 0.0156(18) 0.0070(17)
C19 0.0558(17) 0.0405(14) 0.0441(15) -0.0039(12) -0.0003(13) -0.0038(13)
C20 0.0440(15) 0.0443(14) 0.0433(15) 0.0003(11) 0.0000(12) -0.0034(12)
C21 0.0358(13) 0.0410(14) 0.0393(14) 0.0026(11) 0.0018(11) 0.0021(11)
C22 0.0431(15) 0.0429(13) 0.0433(16) 0.0048(11) -0.0035(12) 0.0001(11)
C23 0.0560(17) 0.0585(17) 0.0371(14) -0.0017(13) 0.0075(14) 0.0004(14)
C24 0.0549(18) 0.0656(18) 0.0631(18) -0.0031(15) 0.0007(16) 0.0070(16)
C25 0.078(2) 0.0561(19) 0.082(2) -0.0112(16) 0.007(2) 0.0133(17)
C26 0.070(2) 0.066(2) 0.070(2) -0.0180(16) 0.0080(18) -0.0057(18)
C27 0.061(2) 0.081(2) 0.065(2) -0.0125(17) -0.0063(16) 0.0048(17)
C28 0.070(2) 0.0586(17) 0.0488(17) -0.0038(14) 0.0030(15) 0.0074(16)
C29 0.109(3) 0.086(3) 0.144(4) -0.041(3) 0.001(3) -0.018(3)
C30 0.0496(16) 0.0554(16) 0.070(2) 0.0072(14) -0.0125(14) -0.0068(14)

loop_
_atom_type_symbol
_atom_type_description
_atom_type_scat_dispersion_real
_atom_type_scat_dispersion_imag
_atom_type_scat_source
C C 0.0033 0.0016 'International Tables Vol C Tables 4.2.6.8 and 6.1.1.4'
H H 0.0000 0.0000 'International Tables Vol C Tables 4.2.6.8 and 6.1.1.4'
O O 0.0106 0.0060 'International Tables Vol C Tables 4.2.6.8 and 6.1.1.4'
S S 0.1246 0.1234 'International Tables Vol C Tables 4.2.6.8 and 6.1.1.4'

loop_
_geom_angle_atom_site_label_1
_geom_angle_atom_site_label_2
_geom_angle_atom_site_label_3
_geom_angle
_geom_angle_site_symmetry_1
_geom_angle_site_symmetry_3
_geom_angle_publ_flag
O1 S1 O2 119.93(15) . . ?
O1 S1 O3 104.85(12) . . ?
O2 S1 O3 108.61(11) . . ?
O1 S1 C23 109.21(14) . . ?
O2 S1 C23 108.86(13) . . ?
O3 S1 C23 104.24(11) . . ?
C22 O3 S1 119.12(15) . . ?
C1 O4 C9 115.74(19) . . ?
C2 C1 C6 122.1(3) . . ?
C2 C1 O4 116.4(3) . . ?
C6 C1 O4 121.4(2) . . ?
C3 C2 C1 119.5(3) . . ?
C3 C2 H2A 120.2 . . ?
C1 C2 H2A 120.2 . . ?
C4 C3 C2 119.8(3) . . ?
C4 C3 H3A 120.1 . . ?
C2 C3 H3A 120.1 . . ?
C3 C4 C5 120.4(3) . . ?
C3 C4 H4A 119.8 . . ?
C5 C4 H4A 119.8 . . ?
C4 C5 C6 121.1(3) . . ?
C4 C5 H5A 119.4 . . ?
C6 C5 H5A 119.4 . . ?
C1 C6 C5 117.1(2) . . ?
C1 C6 C7 119.4(2) . . ?
C5 C6 C7 123.5(2) . . ?
C8 C7 C6 108.13(19) . . ?
C8 C7 C21 111.95(19) . . ?
C6 C7 C21 111.72(18) . . ?
C8 C7 H7A 108.3 . . ?
C6 C7 H7A 108.3 . . ?
C21 C7 H7A 108.3 . . ?
C9 C8 C13 116.8(2) . . ?
C9 C8 C7 119.5(2) . . ?
C13 C8 C7 123.7(2) . . ?
C10 C9 C8 122.7(2) . . ?
C10 C9 O4 116.2(2) . . ?
C8 C9 O4 121.1(2) . . ?
C11 C10 C9 118.7(3) . . ?
C11 C10 H10A 120.6 . . ?
C9 C10 H10A 120.6 . . ?
C10 C11 C12 120.2(3) . . ?
C10 C11 H11A 119.9 . . ?
C12 C11 H11A 119.9 . . ?
C13 C12 C11 119.8(3) . . ?
C13 C12 H12A 120.1 . . ?
C11 C12 H12A 120.1 . . ?
C12 C13 C8 121.7(3) . . ?
C12 C13 H13A 119.2 . . ?
C8 C13 H13A 119.2 . . ?
C15 C14 C19 121.1(3) . . ?
C15 C14 H14A 119.5 . . ?
C19 C14 H14A 119.5 . . ?
C16 C15 C14 120.1(3) . . ?
C16 C15 H15A 119.9 . . ?
C14 C15 H15A 119.9 . . ?
C17 C16 C15 119.7(3) . . ?
C17 C16 H16A 120.2 . . ?
C15 C16 H16A 120.2 . . ?
C16 C17 C18 120.3(4) . . ?
C16 C17 H17A 119.8 . . ?
C18 C17 H17A 119.8 . . ?
C19 C18 C17 121.3(3) . . ?
C19 C18 H18A 119.3 . . ?
C17 C18 H18A 119.3 . . ?
C18 C19 C14 117.5(3) . . ?
C18 C19 C20 122.9(3) . . ?
C14 C19 C20 119.6(2) . . ?
C19 C20 C30 112.4(2) . . ?
C19 C20 C21 111.9(2) . . ?
C30 C20 C21 114.9(2) . . ?
C19 C20 H20A 105.6 . . ?
C30 C20 H20A 105.6 . . ?
C21 C20 H20A 105.6 . . ?
C22 C21 C20 113.4(2) . . ?
C22 C21 C7 112.92(19) . . ?
C20 C21 C7 113.15(19) . . ?
C22 C21 H21A 105.5 . . ?
C20 C21 H21A 105.5 . . ?
C7 C21 H21A 105.5 . . ?
O3 C22 C21 108.39(19) . . ?
O3 C22 H22A 110.0 . . ?
C21 C22 H22A 110.0 . . ?
O3 C22 H22B 110.0 . . ?
C21 C22 H22B 110.0 . . ?
H22A C22 H22B 108.4 . . ?
C24 C23 C28 120.3(3) . . ?
C24 C23 S1 120.3(2) . . ?
C28 C23 S1 119.3(2) . . ?
C23 C24 C25 119.4(3) . . ?
C23 C24 H24A 120.3 . . ?
C25 C24 H24A 120.3 . . ?
C26 C25 C24 121.2(3) . . ?
C26 C25 H25A 119.4 . . ?
C24 C25 H25A 119.4 . . ?
C27 C26 C25 118.1(3) . . ?
C27 C26 C29 120.7(3) . . ?
C25 C26 C29 121.2(3) . . ?
C26 C27 C28 122.0(3) . . ?
C26 C27 H27A 119.0 . . ?
C28 C27 H27A 119.0 . . ?
C27 C28 C23 118.9(3) . . ?
C27 C28 H28A 120.5 . . ?
C23 C28 H28A 120.5 . . ?
C26 C29 H29A 109.5 . . ?
C26 C29 H29B 109.5 . . ?
H29A C29 H29B 109.5 . . ?
C26 C29 H29C 109.5 . . ?
H29A C29 H29C 109.5 . . ?
H29B C29 H29C 109.5 . . ?
C20 C30 H30A 109.5 . . ?
C20 C30 H30B 109.5 . . ?
H30A C30 H30B 109.5 . . ?
C20 C30 H30C 109.5 . . ?
H30A C30 H30C 109.5 . . ?
H30B C30 H30C 109.5 . . ?

loop_
_geom_bond_atom_site_label_1
_geom_bond_atom_site_label_2
_geom_bond_distance
_geom_bond_site_symmetry_2
_geom_bond_publ_flag
S1 O1 1.422(2) . ?
S1 O2 1.424(2) . ?
S1 O3 1.5653(17) . ?
S1 C23 1.747(3) . ?
O3 C22 1.463(3) . ?
O4 C1 1.382(3) . ?
O4 C9 1.391(3) . ?
C1 C2 1.378(4) . ?
C1 C6 1.382(4) . ?
C2 C3 1.373(4) . ?
C2 H2A 0.9300 . ?
C3 C4 1.368(5) . ?
C3 H3A 0.9300 . ?
C4 C5 1.381(4) . ?
C4 H4A 0.9300 . ?
C5 C6 1.388(4) . ?
C5 H5A 0.9300 . ?
C6 C7 1.514(3) . ?
C7 C8 1.510(3) . ?
C7 C21 1.562(3) . ?
C7 H7A 0.9800 . ?
C8 C9 1.382(3) . ?
C8 C13 1.386(3) . ?
C9 C10 1.380(3) . ?
C10 C11 1.375(4) . ?
C10 H10A 0.9300 . ?
C11 C12 1.378(4) . ?
C11 H11A 0.9300 . ?
C12 C13 1.375(4) . ?
C12 H12A 0.9300 . ?
C13 H13A 0.9300 . ?
C14 C15 1.382(4) . ?
C14 C19 1.382(4) . ?
C14 H14A 0.9300 . ?
C15 C16 1.367(5) . ?
C15 H15A 0.9300 . ?
C16 C17 1.356(6) . ?
C16 H16A 0.9300 . ?
C17 C18 1.381(4) . ?
C17 H17A 0.9300 . ?
C18 C19 1.376(4) . ?
C18 H18A 0.9300 . ?
C19 C20 1.520(3) . ?
C20 C30 1.529(4) . ?
C20 C21 1.551(3) . ?
C20 H20A 0.9800 . ?
C21 C22 1.513(3) . ?
C21 H21A 0.9800 . ?
C22 H22A 0.9700 . ?
C22 H22B 0.9700 . ?
C23 C24 1.378(4) . ?
C23 C28 1.379(4) . ?
C24 C25 1.379(4) . ?
C24 H24A 0.9300 . ?
C25 C26 1.378(5) . ?
C25 H25A 0.9300 . ?
C26 C27 1.373(4) . ?
C26 C29 1.509(4) . ?
C27 C28 1.374(4) . ?
C27 H27A 0.9300 . ?
C28 H28A 0.9300 . ?
C29 H29A 0.9600 . ?
C29 H29B 0.9600 . ?
C29 H29C 0.9600 . ?
C30 H30A 0.9600 . ?
C30 H30B 0.9600 . ?
C30 H30C 0.9600 . ?

loop_
_geom_torsion_atom_site_label_1
_geom_torsion_atom_site_label_2
_geom_torsion_atom_site_label_3
_geom_torsion_atom_site_label_4
_geom_torsion
_geom_torsion_site_symmetry_1
_geom_torsion_site_symmetry_2
_geom_torsion_site_symmetry_3
_geom_torsion_site_symmetry_4
_geom_torsion_publ_flag
O1 S1 O3 C22 165.32(18) . . . . ?
O2 S1 O3 C22 36.0(2) . . . . ?
C23 S1 O3 C22 -79.9(2) . . . . ?
C9 O4 C1 C2 -150.2(2) . . . . ?
C9 O4 C1 C6 28.2(3) . . . . ?
C6 C1 C2 C3 -0.6(4) . . . . ?
O4 C1 C2 C3 177.8(2) . . . . ?
C1 C2 C3 C4 -0.7(5) . . . . ?
C2 C3 C4 C5 0.9(5) . . . . ?
C3 C4 C5 C6 0.2(5) . . . . ?
C2 C1 C6 C5 1.6(4) . . . . ?
O4 C1 C6 C5 -176.7(2) . . . . ?
C2 C1 C6 C7 -179.4(2) . . . . ?
O4 C1 C6 C7 2.3(3) . . . . ?
C4 C5 C6 C1 -1.4(4) . . . . ?
C4 C5 C6 C7 179.7(2) . . . . ?
C1 C6 C7 C8 -31.0(3) . . . . ?
C5 C6 C7 C8 148.0(2) . . . . ?
C1 C6 C7 C21 92.7(3) . . . . ?
C5 C6 C7 C21 -88.4(3) . . . . ?
C6 C7 C8 C9 32.3(3) . . . . ?
C21 C7 C8 C9 -91.2(3) . . . . ?
C6 C7 C8 C13 -148.7(2) . . . . ?
C21 C7 C8 C13 87.8(3) . . . . ?
C13 C8 C9 C10 -2.4(4) . . . . ?
C7 C8 C9 C10 176.6(2) . . . . ?
C13 C8 C9 O4 175.8(2) . . . . ?
C7 C8 C9 O4 -5.2(3) . . . . ?
C1 O4 C9 C10 151.6(2) . . . . ?
C1 O4 C9 C8 -26.7(3) . . . . ?
C8 C9 C10 C11 0.1(4) . . . . ?
O4 C9 C10 C11 -178.2(2) . . . . ?
C9 C10 C11 C12 2.1(4) . . . . ?
C10 C11 C12 C13 -2.0(4) . . . . ?
C11 C12 C13 C8 -0.4(4) . . . . ?
C9 C8 C13 C12 2.6(4) . . . . ?
C7 C8 C13 C12 -176.4(2) . . . . ?
C19 C14 C15 C16 -1.4(5) . . . . ?
C14 C15 C16 C17 1.5(6) . . . . ?
C15 C16 C17 C18 -0.1(6) . . . . ?
C16 C17 C18 C19 -1.3(6) . . . . ?
C17 C18 C19 C14 1.2(5) . . . . ?
C17 C18 C19 C20 -177.1(3) . . . . ?
C15 C14 C19 C18 0.1(4) . . . . ?
C15 C14 C19 C20 178.5(3) . . . . ?
C18 C19 C20 C30 18.7(4) . . . . ?
C14 C19 C20 C30 -159.6(3) . . . . ?
C18 C19 C20 C21 -112.4(3) . . . . ?
C14 C19 C20 C21 69.4(3) . . . . ?
C19 C20 C21 C22 59.9(3) . . . . ?
C30 C20 C21 C22 -69.8(3) . . . . ?
C19 C20 C21 C7 -169.8(2) . . . . ?
C30 C20 C21 C7 60.4(3) . . . . ?
C8 C7 C21 C22 -49.5(3) . . . . ?
C6 C7 C21 C22 -170.9(2) . . . . ?
C8 C7 C21 C20 -179.9(2) . . . . ?
C6 C7 C21 C20 58.6(3) . . . . ?
S1 O3 C22 C21 -168.18(15) . . . . ?
C20 C21 C22 O3 70.7(2) . . . . ?
C7 C21 C22 O3 -59.7(3) . . . . ?
O1 S1 C23 C24 20.7(3) . . . . ?
O2 S1 C23 C24 153.3(2) . . . . ?
O3 S1 C23 C24 -90.9(2) . . . . ?
O1 S1 C23 C28 -161.1(2) . . . . ?
O2 S1 C23 C28 -28.5(3) . . . . ?
O3 S1 C23 C28 87.3(2) . . . . ?
C28 C23 C24 C25 0.2(4) . . . . ?
S1 C23 C24 C25 178.4(2) . . . . ?
C23 C24 C25 C26 -0.4(5) . . . . ?
C24 C25 C26 C27 0.2(5) . . . . ?
C24 C25 C26 C29 -179.4(3) . . . . ?
C25 C26 C27 C28 0.2(5) . . . . ?
C29 C26 C27 C28 179.8(3) . . . . ?
C26 C27 C28 C23 -0.3(5) . . . . ?
C24 C23 C28 C27 0.1(4) . . . . ?
S1 C23 C28 C27 -178.0(2) . . . . ?

loop_
_cod_related_entry_id
_cod_related_entry_database
_cod_related_entry_code
1 ChemSpider 30653275
